data_4349690
loop_
_publ_author_name
'Wright, Christopher M. R.'
'Williams, Thomas J.'
'Turner, Zo\"e R.'
'Buffet, Jean-Charles'
'O'Hare, Dermot'

_publ_section_title
;
 Selective ethylene oligomerisation using supported tungsten mono-imido
 catalysts
;
_journal_issue 6
_journal_name_full 'Inorganic Chemistry Frontiers'
_journal_page_first 1048
_journal_paper_doi 10.1039/C7QI00128B
_journal_volume 4
_journal_year 2017
_chemical_formula_moiety 'C11 H18 Cl N W'
_chemical_formula_sum 'C11 H18 Cl N W'
_chemical_formula_weight 383.56
_chemical_properties_physical ', Air-sensitive,Moisture-sensitive'
_space_group_crystal_system orthorhombic
_space_group_IT_number 62
_space_group_name_Hall '-P 2ac 2n'
_space_group_name_H-M_alt 'P n m a'
_atom_sites_solution_hydrogens geom
_audit_block_doi 10.5517/ccdc.csd.cc1nsmfh
_audit_creation_method SHELXL-2014
_audit_update_record
;
2017-04-08 deposited with the CCDC.
2017-05-10 downloaded from the CCDC.
;
_cell_angle_alpha 90
_cell_angle_beta 90
_cell_angle_gamma 90
_cell_formula_units_Z 8
_cell_length_a 21.1055(3)
_cell_length_b 7.25260(10)
_cell_length_c 17.4808(3)
_cell_measurement_reflns_used 6150
_cell_measurement_temperature 150(2)
_cell_measurement_theta_max 76.1180
_cell_measurement_theta_min 4.1420
_cell_volume 2675.78(7)
_computing_cell_refinement 'CrysAlisPro 1.171.38.41 (Rigaku OD, 2015)'
_computing_data_collection 'CrysAlisPro 1.171.38.41 (Rigaku OD, 2015)'
_computing_data_reduction 'CrysAlisPro 1.171.38.41 (Rigaku OD, 2015)'
_computing_molecular_graphics
;
ORTEP3 for Windows. Farrugia, L. J. J. Appl. Cryst. 1997, 30, 565.
;
_computing_structure_refinement 'SHELXL-2014 (Sheldrick, 2014)'
_computing_structure_solution
;
SIR-92 
Altomare, A.; Cascarano, G.; Giacovazzo, C.; Guagliardi, A. 
J. Appl. Cryst. 1994, 27, 435.
;
_diffrn_ambient_environment N~2~
_diffrn_ambient_temperature 150.0(5)
_diffrn_detector 'CCD plate'
_diffrn_detector_area_resol_mean 10.4102
_diffrn_detector_type Atlas
_diffrn_measured_fraction_theta_full 0.998
_diffrn_measured_fraction_theta_max 0.997
_diffrn_measurement_device 'four-circle diffractometer'
_diffrn_measurement_device_type 'SuperNova, Dual, Cu at zero, Atlas'
_diffrn_radiation_monochromator mirror
_diffrn_radiation_probe x-ray
_diffrn_radiation_type 'Cu K\a'
_diffrn_radiation_wavelength 1.54184
_diffrn_reflns_av_R_equivalents 0.0536
_diffrn_reflns_av_unetI/netI 0.0410
_diffrn_reflns_Laue_measured_fraction_full 0.998
_diffrn_reflns_Laue_measured_fraction_max 0.997
_diffrn_reflns_limit_h_max 23
_diffrn_reflns_limit_h_min -26
_diffrn_reflns_limit_k_max 9
_diffrn_reflns_limit_k_min -8
_diffrn_reflns_limit_l_max 20
_diffrn_reflns_limit_l_min -21
_diffrn_reflns_number 8777
_diffrn_reflns_point_group_measured_fraction_full 0.998
_diffrn_reflns_point_group_measured_fraction_max 0.997
_diffrn_reflns_theta_full 67.684
_diffrn_reflns_theta_max 74.477
_diffrn_reflns_theta_min 4.189
_diffrn_source 'micro-focus sealed X-ray tube'
_diffrn_source_type 'SuperNova (Cu) X-ray Source'
_exptl_absorpt_coefficient_mu 17.554
_exptl_absorpt_correction_T_max 1.00000
_exptl_absorpt_correction_T_min 0.10639
_exptl_absorpt_correction_type multi-scan
_exptl_absorpt_process_details
;
CrysAlisPro 1.171.38.41 (Rigaku Oxford Diffraction, 2015)
Empirical absorption correction using spherical harmonics,
 implemented in SCALE3 ABSPACK scaling algorithm.
;
_exptl_crystal_colour yellow
_exptl_crystal_density_diffrn 1.904
_exptl_crystal_description irregular
_exptl_crystal_F_000 1456
_exptl_crystal_recrystallization_method 'Re-crystallisation from solvent: hexane'
_exptl_crystal_size_max 0.302
_exptl_crystal_size_mid 0.229
_exptl_crystal_size_min 0.146
_refine_diff_density_max 2.518
_refine_diff_density_min -1.752
_refine_diff_density_rms 0.254
_refine_ls_extinction_coef 0.00022(4)
_refine_ls_extinction_expression Fc^*^=kFc[1+0.001xFc^2^\l^3^/sin(2\q)]^-1/4^
_refine_ls_extinction_method SHELXL
_refine_ls_goodness_of_fit_ref 1.100
_refine_ls_hydrogen_treatment constr
_refine_ls_matrix_type full
_refine_ls_number_parameters 158
_refine_ls_number_reflns 2949
_refine_ls_number_restraints 0
_refine_ls_restrained_S_all 1.100
_refine_ls_R_factor_all 0.0461
_refine_ls_R_factor_gt 0.0431
_refine_ls_shift/su_max 0.001
_refine_ls_shift/su_mean 0.000
_refine_ls_structure_factor_coef Fsqd
_refine_ls_weighting_details 'w=1/[\s^2^(Fo^2^)+(0.0796P)^2^+7.3986P] where P=(Fo^2^+2Fc^2^)/3'
_refine_ls_weighting_scheme calc
_refine_ls_wR_factor_gt 0.1187
_refine_ls_wR_factor_ref 0.1220
_reflns_Friedel_coverage 0.000
_reflns_number_gt 2795
_reflns_number_total 2949
_reflns_threshold_expression 'I > 2\s(I)'
_cod_data_source_file c7qi00128b2.cif
_cod_data_source_block 014ZRT17
_cod_database_code 4349690
_shelx_space_group_comment
;
The symmetry employed for this shelxl refinement is uniquely defined
by the following loop, which should always be used as a source of
symmetry information in preference to the above space-group names.
They are only intended as comments.
;
_shelx_estimated_absorpt_t_min 0.076
_shelx_estimated_absorpt_t_max 0.184
_shelxl_version_number 2014-3

loop_
_space_group_symop_operation_xyz
'x, y, z'
'-x+1/2, -y, z+1/2'
'x+1/2, -y+1/2, -z+1/2'
'-x, y+1/2, -z'
'-x, -y, -z'
'x-1/2, y, -z-1/2'
'-x-1/2, y-1/2, z-1/2'
'x, -y-1/2, z'

loop_
_atom_site_label
_atom_site_type_symbol
_atom_site_fract_x
_atom_site_fract_y
_atom_site_fract_z
_atom_site_U_iso_or_equiv
_atom_site_adp_type
_atom_site_occupancy
_atom_site_site_symmetry_order
_atom_site_calc_flag
_atom_site_refinement_flags_posn
_atom_site_refinement_flags_adp
_atom_site_refinement_flags_occupancy
C1 C 0.4115(4) 0.0019(9) 0.0590(5) 0.0378(17) Uani 1 1 d . . .
H1A H 0.4159 0.0260 0.0041 0.057 Uiso 1 1 calc R U .
H1B H 0.3765 -0.0846 0.0675 0.057 Uiso 1 1 calc R U .
H1C H 0.4509 -0.0517 0.0787 0.057 Uiso 1 1 calc R U .
C4 C 0.5280(4) 0.2500 0.1881(5) 0.0281(11) Uani 1 2 d S T P
C5 C 0.5798(5) 0.2500 0.1394(5) 0.0266(19) Uani 1 2 d S T P
H5 H 0.5731 0.2500 0.0857 0.032 Uiso 1 2 calc R U P
C6 C 0.6414(5) 0.2500 0.1674(6) 0.0281(11) Uani 1 2 d S T P
C7 C 0.6498(5) 0.2500 0.2462(6) 0.034(2) Uani 1 2 d S T P
H7 H 0.6915 0.2500 0.2664 0.041 Uiso 1 2 calc R U P
C8 C 0.5983(4) 0.2500 0.2966(6) 0.0281(11) Uani 1 2 d S T P
C9 C 0.5370(4) 0.2500 0.2674(5) 0.0257(18) Uani 1 2 d S T P
H9 H 0.5016 0.2500 0.3009 0.031 Uiso 1 2 calc R U P
C10 C 0.6982(6) 0.2500 0.1132(7) 0.048(3) Uani 1 2 d S T P
H10A H 0.6832 0.2500 0.0602 0.072 Uiso 1 2 calc R U P
H10B H 0.7239 0.3603 0.1224 0.072 Uiso 0.5 1 calc R U P
H10C H 0.7239 0.1397 0.1224 0.072 Uiso 0.5 1 calc R U P
C11 C 0.6099(6) 0.2500 0.3820(7) 0.059(4) Uani 1 2 d S T P
H11A H 0.6556 0.2500 0.3919 0.088 Uiso 1 2 calc R U P
H11B H 0.5908 0.3603 0.4047 0.088 Uiso 0.5 1 calc R U P
H11C H 0.5908 0.1397 0.4047 0.088 Uiso 0.5 1 calc R U P
C2 C 0.3421(5) 0.2500 0.2203(6) 0.035(2) Uani 1 2 d S T P
H2A H 0.2965 0.2500 0.2096 0.052 Uiso 1 2 calc R U P
H2B H 0.3531 0.1397 0.2498 0.052 Uiso 0.5 1 calc R U P
H2C H 0.3531 0.3603 0.2498 0.052 Uiso 0.5 1 calc R U P
C12 C 0.4632(5) -0.2500 0.2589(5) 0.038(2) Uani 1 2 d S T P
H12A H 0.5085 -0.2500 0.2711 0.057 Uiso 1 2 calc R U P
H12B H 0.4528 -0.3603 0.2291 0.057 Uiso 0.5 1 calc R U P
H12C H 0.4528 -0.1397 0.2291 0.057 Uiso 0.5 1 calc R U P
N1 N 0.4667(4) 0.2500 0.1589(4) 0.0254(15) Uani 1 2 d S T P
Cl1 Cl 0.29239(12) 0.2500 0.05110(17) 0.0477(6) Uani 1 2 d S T P
W1 W 0.39259(2) 0.2500 0.11653(2) 0.02086(17) Uani 1 2 d S T P
C13 C 0.3909(4) -0.0032(10) 0.4174(5) 0.0420(18) Uani 1 1 d . . .
H13A H 0.3496 0.0437 0.4009 0.063 Uiso 1 1 calc R U .
H13B H 0.4239 0.0873 0.4050 0.063 Uiso 1 1 calc R U .
H13C H 0.3903 -0.0243 0.4728 0.063 Uiso 1 1 calc R U .
C15 C 0.2782(4) -0.2500 0.2809(5) 0.0210(16) Uani 1 2 d S T P
C16 C 0.2713(4) -0.2500 0.2022(5) 0.0225(16) Uani 1 2 d S T P
H16 H 0.3078 -0.2500 0.1702 0.027 Uiso 1 2 calc R U P
C17 C 0.2108(4) -0.2500 0.1695(5) 0.0266(18) Uani 1 2 d S T P
C18 C 0.1589(4) -0.2500 0.2160(6) 0.0272(18) Uani 1 2 d S T P
H18 H 0.1179 -0.2500 0.1937 0.033 Uiso 1 2 calc R U P
C19 C 0.1644(4) -0.2500 0.2956(5) 0.0235(17) Uani 1 2 d S T P
C20 C 0.2247(4) -0.2500 0.3281(5) 0.0197(15) Uani 1 2 d S T P
H20 H 0.2294 -0.2500 0.3822 0.024 Uiso 1 2 calc R U P
C21 C 0.2047(5) -0.2500 0.0819(6) 0.035(2) Uani 1 2 d S T P
H21A H 0.2471 -0.2500 0.0589 0.052 Uiso 1 2 calc R U P
H21B H 0.1816 -0.3603 0.0655 0.052 Uiso 0.5 1 calc R U P
H21C H 0.1816 -0.1397 0.0655 0.052 Uiso 0.5 1 calc R U P
C22 C 0.1067(5) -0.2500 0.3464(7) 0.038(2) Uani 1 2 d S T P
H22A H 0.1199 -0.2500 0.4001 0.057 Uiso 1 2 calc R U P
H22B H 0.0813 -0.1397 0.3360 0.057 Uiso 0.5 1 calc R U P
H22C H 0.0813 -0.3603 0.3360 0.057 Uiso 0.5 1 calc R U P
N2 N 0.3370(3) -0.2500 0.3150(4) 0.0232(14) Uani 1 2 d S T P
Cl2 Cl 0.51002(11) -0.2500 0.42650(16) 0.0430(6) Uani 1 2 d S T P
W2 W 0.41019(2) -0.2500 0.36135(2) 0.01849(16) Uani 1 2 d S T P

loop_
_atom_site_aniso_label
_atom_site_aniso_U_11
_atom_site_aniso_U_22
_atom_site_aniso_U_33
_atom_site_aniso_U_23
_atom_site_aniso_U_13
_atom_site_aniso_U_12
C1 0.058(4) 0.011(3) 0.044(4) -0.011(3) 0.003(3) 0.004(3)
C4 0.037(3) 0.016(2) 0.031(3) 0.000 0.002(2) 0.000
C5 0.042(5) 0.010(3) 0.028(5) 0.000 -0.005(4) 0.000
C6 0.037(3) 0.016(2) 0.031(3) 0.000 0.002(2) 0.000
C7 0.031(4) 0.025(5) 0.047(6) 0.000 -0.005(4) 0.000
C8 0.037(3) 0.016(2) 0.031(3) 0.000 0.002(2) 0.000
C9 0.032(4) 0.011(3) 0.034(5) 0.000 -0.001(4) 0.000
C10 0.036(6) 0.048(7) 0.060(8) 0.000 0.009(5) 0.000
C11 0.052(8) 0.081(11) 0.045(7) 0.000 -0.020(6) 0.000
C2 0.045(5) 0.027(4) 0.033(5) 0.000 0.009(4) 0.000
C12 0.036(5) 0.051(6) 0.027(4) 0.000 0.006(4) 0.000
N1 0.038(4) 0.013(3) 0.025(3) 0.000 0.001(3) 0.000
Cl1 0.0330(11) 0.0628(17) 0.0474(14) 0.000 -0.0083(10) 0.000
W1 0.0291(3) 0.0091(2) 0.0243(3) 0.000 -0.00135(14) 0.000
C13 0.064(5) 0.018(3) 0.044(4) -0.017(3) -0.007(4) 0.012(3)
C15 0.029(4) 0.003(3) 0.031(4) 0.000 -0.005(3) 0.000
C16 0.023(4) 0.013(3) 0.032(4) 0.000 -0.008(3) 0.000
C17 0.032(4) 0.024(4) 0.024(4) 0.000 -0.010(4) 0.000
C18 0.028(4) 0.017(4) 0.037(5) 0.000 -0.014(4) 0.000
C19 0.027(4) 0.011(3) 0.033(4) 0.000 -0.004(4) 0.000
C20 0.026(4) 0.004(3) 0.029(4) 0.000 -0.009(3) 0.000
C21 0.040(5) 0.036(5) 0.028(5) 0.000 -0.016(4) 0.000
C22 0.030(5) 0.033(5) 0.051(6) 0.000 -0.004(4) 0.000
N2 0.029(3) 0.022(3) 0.018(3) 0.000 -0.005(3) 0.000
Cl2 0.0270(10) 0.0535(14) 0.0484(13) 0.000 -0.0140(10) 0.000
W2 0.0213(2) 0.0112(2) 0.0229(3) 0.000 -0.00385(13) 0.000

loop_
_atom_type_symbol
_atom_type_description
_atom_type_scat_dispersion_real
_atom_type_scat_dispersion_imag
_atom_type_scat_source
C C 0.0181 0.0091 'International Tables Vol C Tables 4.2.6.8 and 6.1.1.4'
H H 0.0000 0.0000 'International Tables Vol C Tables 4.2.6.8 and 6.1.1.4'
N N 0.0311 0.0180 'International Tables Vol C Tables 4.2.6.8 and 6.1.1.4'
Cl Cl 0.3639 0.7018 'International Tables Vol C Tables 4.2.6.8 and 6.1.1.4'
W W -5.4734 5.5774 'International Tables Vol C Tables 4.2.6.8 and 6.1.1.4'

loop_
_citation_id
_citation_doi
_citation_year
1 10.1039/C7QI00128B 2017

loop_
_geom_angle_atom_site_label_1
_geom_angle_atom_site_label_2
_geom_angle_atom_site_label_3
_geom_angle
_geom_angle_site_symmetry_1
_geom_angle_site_symmetry_3
W1 C1 H1A 109.5 . .
W1 C1 H1B 109.5 . .
H1A C1 H1B 109.5 . .
W1 C1 H1C 109.5 . .
H1A C1 H1C 109.5 . .
H1B C1 H1C 109.5 . .
C5 C4 N1 120.5(9) . .
C5 C4 C9 120.1(9) . .
N1 C4 C9 119.4(8) . .
C4 C5 C6 121.5(9) . .
C4 C5 H5 119.2 . .
C6 C5 H5 119.2 . .
C7 C6 C5 117.9(9) . .
C7 C6 C10 121.0(9) . .
C5 C6 C10 121.1(9) . .
C6 C7 C8 121.8(9) . .
C6 C7 H7 119.1 . .
C8 C7 H7 119.1 . .
C9 C8 C7 119.4(9) . .
C9 C8 C11 120.8(9) . .
C7 C8 C11 119.8(10) . .
C8 C9 C4 119.3(9) . .
C8 C9 H9 120.4 . .
C4 C9 H9 120.4 . .
C6 C10 H10A 109.5 . .
C6 C10 H10B 109.5 . .
H10A C10 H10B 109.5 . .
C6 C10 H10C 109.5 . .
H10A C10 H10C 109.5 . .
H10B C10 H10C 109.5 . .
C8 C11 H11A 109.5 . .
C8 C11 H11B 109.5 . .
H11A C11 H11B 109.5 . .
C8 C11 H11C 109.5 . .
H11A C11 H11C 109.5 . .
H11B C11 H11C 109.5 . .
W1 C2 H2A 109.5 . .
W1 C2 H2B 109.5 . .
H2A C2 H2B 109.5 . .
W1 C2 H2C 109.5 . .
H2A C2 H2C 109.5 . .
H2B C2 H2C 109.5 . .
W2 C12 H12A 109.5 . .
W2 C12 H12B 109.5 . .
H12A C12 H12B 109.5 . .
W2 C12 H12C 109.5 . .
H12A C12 H12C 109.5 . .
H12B C12 H12C 109.5 . .
C4 N1 W1 176.3(7) . .
N1 W1 C1 91.9(2) . .
N1 W1 C1 91.9(2) . 8_565
C1 W1 C1 118.0(4) . 8_565
N1 W1 C2 95.1(4) . .
C1 W1 C2 120.6(2) . .
C1 W1 C2 120.6(2) 8_565 .
N1 W1 Cl1 176.9(3) . .
C1 W1 Cl1 86.5(2) . .
C1 W1 Cl1 86.5(2) 8_565 .
C2 W1 Cl1 88.0(3) . .
W2 C13 H13A 109.5 . .
W2 C13 H13B 109.5 . .
H13A C13 H13B 109.5 . .
W2 C13 H13C 109.5 . .
H13A C13 H13C 109.5 . .
H13B C13 H13C 109.5 . .
N2 C15 C16 121.7(8) . .
N2 C15 C20 118.2(8) . .
C16 C15 C20 120.1(8) . .
C15 C16 C17 120.1(8) . .
C15 C16 H16 119.9 . .
C17 C16 H16 119.9 . .
C18 C17 C16 119.3(8) . .
C18 C17 C21 121.8(8) . .
C16 C17 C21 118.8(8) . .
C17 C18 C19 121.8(8) . .
C17 C18 H18 119.1 . .
C19 C18 H18 119.1 . .
C18 C19 C20 118.9(8) . .
C18 C19 C22 121.3(9) . .
C20 C19 C22 119.8(8) . .
C19 C20 C15 119.7(8) . .
C19 C20 H20 120.1 . .
C15 C20 H20 120.1 . .
C17 C21 H21A 109.5 . .
C17 C21 H21B 109.5 . .
H21A C21 H21B 109.5 . .
C17 C21 H21C 109.5 . .
H21A C21 H21C 109.5 . .
H21B C21 H21C 109.5 . .
C19 C22 H22A 109.5 . .
C19 C22 H22B 109.5 . .
H22A C22 H22B 109.5 . .
C19 C22 H22C 109.5 . .
H22A C22 H22C 109.5 . .
H22B C22 H22C 109.5 . .
C15 N2 W2 178.0(7) . .
N2 W2 C13 92.6(3) . 8
N2 W2 C13 92.6(3) . .
C13 W2 C13 118.7(5) 8 .
N2 W2 C12 94.3(4) . .
C13 W2 C12 120.2(2) 8 .
C13 W2 C12 120.2(2) . .
N2 W2 Cl2 179.3(2) . .
C13 W2 Cl2 87.0(2) 8 .
C13 W2 Cl2 87.0(2) . .
C12 W2 Cl2 86.4(3) . .

loop_
_geom_bond_atom_site_label_1
_geom_bond_atom_site_label_2
_geom_bond_distance
_geom_bond_site_symmetry_2
C1 W1 2.099(6) .
C1 H1A 0.9800 .
C1 H1B 0.9800 .
C1 H1C 0.9800 .
C4 C5 1.386(13) .
C4 N1 1.391(12) .
C4 C9 1.398(13) .
C5 C6 1.389(13) .
C5 H5 0.9500 .
C6 C7 1.389(14) .
C6 C10 1.527(14) .
C7 C8 1.398(14) .
C7 H7 0.9500 .
C8 C9 1.392(13) .
C8 C11 1.514(15) .
C9 H9 0.9500 .
C10 H10A 0.9800 .
C10 H10B 0.9800 .
C10 H10C 0.9800 .
C11 H11A 0.9800 .
C11 H11B 0.9800 .
C11 H11C 0.9800 .
C2 W1 2.103(10) .
C2 H2A 0.9800 .
C2 H2B 0.9800 .
C2 H2C 0.9800 .
C12 W2 2.111(9) .
C12 H12A 0.9800 .
C12 H12B 0.9800 .
C12 H12C 0.9800 .
N1 W1 1.731(8) .
Cl1 W1 2.404(3) .
W1 C1 2.099(6) 8_565
C13 W2 2.081(6) .
C13 H13A 0.9800 .
C13 H13B 0.9800 .
C13 H13C 0.9800 .
C15 N2 1.375(10) .
C15 C16 1.384(12) .
C15 C20 1.400(12) .
C16 C17 1.400(11) .
C16 H16 0.9500 .
C17 C18 1.364(14) .
C17 C21 1.536(12) .
C18 C19 1.395(13) .
C18 H18 0.9500 .
C19 C20 1.393(11) .
C19 C22 1.508(14) .
C20 H20 0.9500 .
C21 H21A 0.9800 .
C21 H21B 0.9800 .
C21 H21C 0.9800 .
C22 H22A 0.9800 .
C22 H22B 0.9800 .
C22 H22C 0.9800 .
N2 W2 1.745(7) .
Cl2 W2 2.395(2) .
W2 C13 2.081(6) 8

loop_
_geom_torsion_atom_site_label_1
_geom_torsion_atom_site_label_2
_geom_torsion_atom_site_label_3
_geom_torsion_atom_site_label_4
_geom_torsion
N1 C4 C5 C6 180.000(1)
C9 C4 C5 C6 0.000(1)
C4 C5 C6 C7 0.000(1)
C4 C5 C6 C10 180.000(0)
C5 C6 C7 C8 0.000(1)
C10 C6 C7 C8 180.000(1)
C6 C7 C8 C9 0.000(1)
C6 C7 C8 C11 180.000(1)
C7 C8 C9 C4 0.000(1)
C11 C8 C9 C4 180.000(1)
C5 C4 C9 C8 0.000(1)
N1 C4 C9 C8 180.000(1)
N2 C15 C16 C17 180.000(1)
C20 C15 C16 C17 0.000(1)
C15 C16 C17 C18 0.000(1)
C15 C16 C17 C21 180.000(1)
C16 C17 C18 C19 0.000(1)
C21 C17 C18 C19 180.000(1)
C17 C18 C19 C20 0.000(1)
C17 C18 C19 C22 180.000(1)
C18 C19 C20 C15 0.000(1)
C22 C19 C20 C15 180.000(1)
N2 C15 C20 C19 180.000(1)
C16 C15 C20 C19 0.000(1)
